data_7101586
loop_
_publ_author_name
'Graca Vicente'
'Frank R. Fronczek'
'Erhong Hao.'

_publ_section_title
;
Carborane functionalized pyrroles and porphyrins via
the Suzuki cross-coupling reaction
;
_journal_issue 47
_journal_name_full 'Chemical Communications'
_journal_paper_doi 10.1039/b611571c
_journal_year 2006
_chemical_compound_source 'local laboratory'
_chemical_formula_moiety 'C23 H43 B10 N Si'
_chemical_formula_sum 'C23 H43 B10 N Si'
_chemical_formula_weight 469.77
_chemical_name_systematic
;
?
;
_space_group_IT_number 61
_space_group_name_Hall '-P 2ac 2ab'
_space_group_name_H-M_alt 'P b c a'
_symmetry_cell_setting orthorhombic
_symmetry_space_group_name_Hall '-P 2ac 2ab'
_symmetry_space_group_name_H-M 'P b c a'
_atom_sites_solution_hydrogens geom
_atom_sites_solution_primary direct
_atom_sites_solution_secondary difmap
_audit_creation_method SHELXL-97
_cell_angle_alpha 90
_cell_angle_beta 90
_cell_angle_gamma 90
_cell_formula_units_Z 8
_cell_length_a 18.875(2)
_cell_length_b 10.6604(10)
_cell_length_c 28.891(3)
_cell_measurement_reflns_used 6239
_cell_measurement_temperature 115
_cell_measurement_theta_max 26.0
_cell_measurement_theta_min 2.5
_cell_volume 5813.3(10)
_computing_cell_refinement 'HKL Scalepack (Otwinowski & Minor 1997)'
_computing_data_collection 'COLLECT (Nonius, 2000)'
_computing_data_reduction 'HKL Denzo and Scalepack (Otwinowski & Minor 1997)'
_computing_molecular_graphics 'ORTEP-3 for Windows (Farrugia, 1997)'
_computing_publication_material 'SHELXL-97 (Sheldrick, 1997)'
_computing_structure_refinement 'SHELXL-97 (Sheldrick, 1997)'
_computing_structure_solution 'SIR97 (Altomare et al., 1999)'
_diffrn_ambient_temperature 115
_diffrn_measured_fraction_theta_full 0.997
_diffrn_measured_fraction_theta_max 0.998
_diffrn_measurement_device 'KappaCCD (with Oxford Cryostream)'
_diffrn_measurement_method ' \w scans with \k offsets'
_diffrn_radiation_monochromator graphite
_diffrn_radiation_source 'fine-focus sealed tube'
_diffrn_radiation_type MoK\a
_diffrn_radiation_wavelength 0.71073
_diffrn_reflns_av_R_equivalents 0.058
_diffrn_reflns_av_sigmaI/netI 0.0644
_diffrn_reflns_limit_h_max 23
_diffrn_reflns_limit_h_min -23
_diffrn_reflns_limit_k_max 13
_diffrn_reflns_limit_k_min -13
_diffrn_reflns_limit_l_max 35
_diffrn_reflns_limit_l_min -35
_diffrn_reflns_number 38536
_diffrn_reflns_theta_full 25.0
_diffrn_reflns_theta_max 26.0
_diffrn_reflns_theta_min 2.6
_diffrn_standards_decay_% <2
_diffrn_standards_number 0
_exptl_absorpt_coefficient_mu 0.095
_exptl_absorpt_correction_T_max 0.989
_exptl_absorpt_correction_T_min 0.985
_exptl_absorpt_correction_type multi-scan
_exptl_absorpt_process_details 'HKL Scalepack (Otwinowski & Minor 1997)'
_exptl_crystal_colour colorless
_exptl_crystal_density_diffrn 1.074
_exptl_crystal_density_method 'not measured'
_exptl_crystal_description 'needle fragment'
_exptl_crystal_F_000 2016
_exptl_crystal_size_max 0.18
_exptl_crystal_size_mid 0.15
_exptl_crystal_size_min 0.12
_refine_diff_density_max 0.35
_refine_diff_density_min -0.29
_refine_diff_density_rms 0.049
_refine_ls_extinction_method none
_refine_ls_goodness_of_fit_ref 1.022
_refine_ls_hydrogen_treatment constr
_refine_ls_matrix_type full
_refine_ls_number_parameters 331
_refine_ls_number_reflns 5706
_refine_ls_number_restraints 0
_refine_ls_restrained_S_all 1.022
_refine_ls_R_factor_all 0.104
_refine_ls_R_factor_gt 0.057
_refine_ls_shift/su_max 0.001
_refine_ls_shift/su_mean 0.000
_refine_ls_structure_factor_coef Fsqd
_refine_ls_weighting_details 'calc w=1/[\s^2^(Fo^2^)+(0.0611P)^2^+2.9068P] where P=(Fo^2^+2Fc^2^)/3'
_refine_ls_weighting_scheme calc
_refine_ls_wR_factor_gt 0.126
_refine_ls_wR_factor_ref 0.146
_reflns_number_gt 3676
_reflns_number_total 5706
_reflns_threshold_expression I>2\s(I)
_cod_data_source_file b611571c.txt
_cod_depositor_comments
;
The following automatic conversions were performed:
'_symmetry_cell_setting' value 'Orthorhombic' changed to 'orthorhombic'
according to '/home/saulius/struct/CIF-dictionaries/cif_core.dic'
dictionary named 'cif_core.dic' version 2.4.1 from 2010-06-29.

Automatic conversion script
Id: cif_fix_enum 1527 2010-12-29 10:47:43Z saulius 
;
_cod_original_sg_symbol_H-M 'P b c a '
_cod_database_code 7101586

loop_
_symmetry_equiv_pos_as_xyz
'x, y, z'
'-x+1/2, -y, z+1/2'
'x+1/2, -y+1/2, -z'
'-x, y+1/2, -z+1/2'
'-x, -y, -z'
'x-1/2, y, -z-1/2'
'-x-1/2, y-1/2, z'
'x, -y-1/2, z-1/2'

loop_
_atom_site_label
_atom_site_type_symbol
_atom_site_fract_x
_atom_site_fract_y
_atom_site_fract_z
_atom_site_U_iso_or_equiv
_atom_site_adp_type
_atom_site_occupancy
_atom_site_symmetry_multiplicity
_atom_site_calc_flag
_atom_site_refinement_flags
_atom_site_disorder_assembly
_atom_site_disorder_group
Si1 Si 0.40192(3) 0.37535(6) 0.69692(2) 0.02689(18) Uani 1 1 d . . .
N1 N 0.49334(10) 0.40898(18) 0.68865(7) 0.0321(5) Uani 1 1 d . . .
C1 C 0.52464(12) 0.4998(2) 0.66131(8) 0.0269(5) Uani 1 1 d . . .
H1 H 0.4994 0.5611 0.6441 0.032 Uiso 1 1 calc R . .
C2 C 0.59692(12) 0.4893(2) 0.66250(8) 0.0276(5) Uani 1 1 d . . .
C3 C 0.61137(13) 0.3845(3) 0.69146(10) 0.0464(7) Uani 1 1 d . . .
H3 H 0.6569 0.3525 0.6990 0.056 Uiso 1 1 calc R . .
C4 C 0.54846(14) 0.3386(3) 0.70644(11) 0.0503(8) Uani 1 1 d . . .
H4 H 0.5430 0.2683 0.7263 0.060 Uiso 1 1 calc R . .
C5 C 0.64921(12) 0.5689(2) 0.63868(8) 0.0265(5) Uani 1 1 d . . .
C6 C 0.62906(12) 0.6636(2) 0.60794(8) 0.0330(6) Uani 1 1 d . . .
H6 H 0.5802 0.6766 0.6018 0.040 Uiso 1 1 calc R . .
C7 C 0.67866(12) 0.7389(2) 0.58632(9) 0.0334(6) Uani 1 1 d . . .
H7 H 0.6633 0.8025 0.5656 0.040 Uiso 1 1 calc R . .
C8 C 0.75080(13) 0.7231(2) 0.59443(8) 0.0289(5) Uani 1 1 d . . .
C9 C 0.77114(12) 0.6300(2) 0.62517(8) 0.0313(6) Uani 1 1 d . . .
H9 H 0.8200 0.6183 0.6317 0.038 Uiso 1 1 calc R . .
C10 C 0.72157(12) 0.5539(2) 0.64651(8) 0.0307(6) Uani 1 1 d . . .
H10 H 0.7372 0.4899 0.6670 0.037 Uiso 1 1 calc R . .
C11 C 0.80508(13) 0.8069(2) 0.57159(8) 0.0309(6) Uani 1 1 d . A .
H11A H 0.8454 0.8177 0.5932 0.037 Uiso 1 1 calc R . .
H11B H 0.7835 0.8906 0.5668 0.037 Uiso 1 1 calc R . .
C12 C 0.83408(11) 0.7605(2) 0.52509(8) 0.0259(5) Uani 1 1 d . . .
C15 C 0.37770(13) 0.2418(2) 0.65777(10) 0.0396(6) Uani 1 1 d . . .
H15 H 0.3260 0.2259 0.6624 0.047 Uiso 1 1 calc R . .
C16 C 0.41587(16) 0.1192(3) 0.66925(13) 0.0614(9) Uani 1 1 d . . .
H16A H 0.3991 0.0527 0.6486 0.092 Uiso 1 1 calc R . .
H16B H 0.4060 0.0959 0.7014 0.092 Uiso 1 1 calc R . .
H16C H 0.4670 0.1305 0.6651 0.092 Uiso 1 1 calc R . .
C17 C 0.38754(18) 0.2763(3) 0.60652(10) 0.0611(9) Uani 1 1 d . . .
H17A H 0.4371 0.2989 0.6009 0.092 Uiso 1 1 calc R . .
H17B H 0.3570 0.3477 0.5988 0.092 Uiso 1 1 calc R . .
H17C H 0.3747 0.2044 0.5871 0.092 Uiso 1 1 calc R . .
C18 C 0.35143(12) 0.5183(2) 0.67808(9) 0.0306(6) Uani 1 1 d . . .
H18 H 0.3676 0.5364 0.6458 0.037 Uiso 1 1 calc R . .
C19 C 0.27141(12) 0.4933(3) 0.67453(10) 0.0435(7) Uani 1 1 d . . .
H19A H 0.2514 0.4851 0.7057 0.065 Uiso 1 1 calc R . .
H19B H 0.2633 0.4156 0.6572 0.065 Uiso 1 1 calc R . .
H19C H 0.2485 0.5634 0.6585 0.065 Uiso 1 1 calc R . .
C20 C 0.36519(16) 0.6381(2) 0.70562(10) 0.0495(7) Uani 1 1 d . . .
H20A H 0.3417 0.7089 0.6904 0.074 Uiso 1 1 calc R . .
H20B H 0.4163 0.6539 0.7071 0.074 Uiso 1 1 calc R . .
H20C H 0.3464 0.6285 0.7370 0.074 Uiso 1 1 calc R . .
C21 C 0.39185(13) 0.3287(2) 0.75927(9) 0.0381(6) Uani 1 1 d . . .
H21 H 0.4195 0.2495 0.7635 0.046 Uiso 1 1 calc R . .
C22 C 0.31414(15) 0.2971(3) 0.77020(11) 0.0548(8) Uani 1 1 d . . .
H22A H 0.3101 0.2707 0.8026 0.082 Uiso 1 1 calc R . .
H22B H 0.2981 0.2290 0.7500 0.082 Uiso 1 1 calc R . .
H22C H 0.2847 0.3715 0.7650 0.082 Uiso 1 1 calc R . .
C23 C 0.4209(2) 0.4229(4) 0.79409(11) 0.0781(12) Uani 1 1 d . . .
H23A H 0.3930 0.5003 0.7926 0.117 Uiso 1 1 calc R . .
H23B H 0.4704 0.4415 0.7867 0.117 Uiso 1 1 calc R . .
H23C H 0.4178 0.3875 0.8253 0.117 Uiso 1 1 calc R . .
C13A C 0.90999(13) 0.6750(2) 0.52511(9) 0.0308(6) Uani 0.50 1 d P A 1
B1A B 0.91035(13) 0.8279(2) 0.50684(9) 0.0322(6) Uani 0.50 1 d P A 1
H1A H 0.9382 0.9021 0.5274 0.039 Uiso 0.50 1 calc PR A 1
C14A C 0.9412(2) 0.6429(5) 0.57158(17) 0.0354(12) Uani 0.50 1 d P A 1
H14A H 0.9354 0.7136 0.5929 0.053 Uiso 0.50 1 d PR A 1
H14B H 0.9918 0.6243 0.5679 0.053 Uiso 0.50 1 d PR A 1
H14C H 0.9169 0.5691 0.5841 0.053 Uiso 0.50 1 d PR A 1
C13B C 0.91035(13) 0.8279(2) 0.50684(9) 0.0322(6) Uani 0.50 1 d P A 2
B1B B 0.90999(13) 0.6750(2) 0.52511(9) 0.0308(6) Uani 0.50 1 d P A 2
H1B H 0.9373 0.6455 0.5578 0.037 Uiso 0.50 1 calc PR A 2
C14B C 0.9452(3) 0.9219(5) 0.53370(18) 0.0365(12) Uani 0.50 1 d P A 2
H14D H 0.9119 0.9897 0.5408 0.055 Uiso 0.50 1 d PR A 2
H14E H 0.9853 0.9556 0.5161 0.055 Uiso 0.50 1 d PR A 2
H14F H 0.9625 0.8848 0.5626 0.055 Uiso 0.50 1 d PR A 2
B2 B 0.82994(14) 0.6060(2) 0.50897(10) 0.0300(6) Uani 1 1 d . A .
H2 H 0.8038 0.5308 0.5300 0.036 Uiso 1 1 d R . .
B3 B 0.78037(15) 0.7231(3) 0.47982(10) 0.0322(7) Uani 1 1 d . A .
H3A H 0.7211 0.7254 0.4815 0.039 Uiso 1 1 d R . .
B4 B 0.83118(14) 0.8627(3) 0.47914(10) 0.0315(6) Uani 1 1 d . A .
H4A H 0.8057 0.9576 0.4804 0.038 Uiso 1 1 d R . .
B5 B 0.90822(16) 0.5779(3) 0.47695(11) 0.0394(7) Uani 1 1 d . . .
H5 H 0.9340 0.4832 0.4764 0.047 Uiso 1 1 d R A .
B6 B 0.82713(17) 0.6077(3) 0.44777(10) 0.0384(7) Uani 1 1 d . A .
H6A H 0.7988 0.5333 0.4276 0.046 Uiso 1 1 d R . .
B7 B 0.82797(16) 0.7670(3) 0.42949(10) 0.0375(7) Uani 1 1 d . . .
H7A H 0.8004 0.7979 0.3971 0.045 Uiso 1 1 d R A .
B8 B 0.90955(15) 0.8346(3) 0.44755(10) 0.0335(7) Uani 1 1 d . A .
H8 H 0.9362 0.9111 0.4275 0.040 Uiso 1 1 d R . .
B9 B 0.95925(16) 0.7173(3) 0.47628(11) 0.0375(7) Uani 1 1 d . A .
H9A H 1.0151 0.7465 0.4839 0.045 Uiso 1 1 d R . .
B10 B 0.90720(17) 0.6771(3) 0.42766(11) 0.0416(8) Uani 1 1 d . A .
H10A H 0.9318 0.6483 0.3940 0.050 Uiso 1 1 d R . .

loop_
_atom_site_aniso_label
_atom_site_aniso_U_11
_atom_site_aniso_U_22
_atom_site_aniso_U_33
_atom_site_aniso_U_23
_atom_site_aniso_U_13
_atom_site_aniso_U_12
Si1 0.0220(3) 0.0277(3) 0.0310(4) 0.0034(3) 0.0005(3) -0.0006(3)
N1 0.0249(11) 0.0352(11) 0.0361(12) 0.0113(9) -0.0024(9) -0.0015(9)
C1 0.0262(12) 0.0249(12) 0.0297(13) 0.0050(10) 0.0003(10) 0.0002(10)
C2 0.0232(12) 0.0312(12) 0.0283(13) 0.0013(10) 0.0002(10) -0.0021(10)
C3 0.0237(13) 0.0521(17) 0.064(2) 0.0270(15) -0.0035(13) 0.0003(12)
C4 0.0288(14) 0.0543(17) 0.068(2) 0.0365(16) -0.0057(13) -0.0006(13)
C5 0.0263(12) 0.0266(12) 0.0267(13) -0.0030(10) 0.0001(10) -0.0018(10)
C6 0.0223(12) 0.0369(14) 0.0398(15) 0.0057(12) 0.0027(11) -0.0001(11)
C7 0.0314(13) 0.0318(13) 0.0371(15) 0.0069(11) 0.0038(11) 0.0030(11)
C8 0.0292(12) 0.0306(13) 0.0268(13) -0.0031(11) 0.0042(10) -0.0049(10)
C9 0.0235(12) 0.0402(14) 0.0302(14) -0.0009(11) -0.0018(10) -0.0053(11)
C10 0.0266(13) 0.0346(13) 0.0308(14) 0.0048(11) -0.0024(10) -0.0005(11)
C11 0.0308(13) 0.0306(13) 0.0313(14) -0.0006(11) 0.0015(10) -0.0052(11)
C12 0.0226(12) 0.0245(12) 0.0307(13) 0.0024(10) -0.0004(10) -0.0025(10)
C15 0.0321(14) 0.0339(14) 0.0527(18) -0.0067(12) 0.0037(12) -0.0032(11)
C16 0.0537(19) 0.0363(16) 0.094(3) -0.0109(16) 0.0050(18) 0.0066(14)
C17 0.072(2) 0.061(2) 0.051(2) -0.0248(16) -0.0029(16) -0.0043(17)
C18 0.0279(13) 0.0304(13) 0.0334(14) 0.0008(11) 0.0010(11) 0.0007(10)
C19 0.0279(14) 0.0457(16) 0.0571(19) 0.0122(14) -0.0005(12) 0.0072(12)
C20 0.0536(18) 0.0380(15) 0.057(2) -0.0102(14) -0.0010(15) 0.0064(14)
C21 0.0353(15) 0.0414(14) 0.0375(16) 0.0112(12) 0.0013(12) -0.0004(12)
C22 0.0418(17) 0.073(2) 0.0493(19) 0.0248(16) 0.0157(14) 0.0037(15)
C23 0.110(3) 0.094(3) 0.0297(18) 0.0046(17) -0.0075(18) -0.036(2)
C13A 0.0263(13) 0.0313(13) 0.0348(15) 0.0042(12) 0.0013(11) 0.0006(11)
B1A 0.0241(13) 0.0333(14) 0.0391(16) 0.0079(12) 0.0052(12) -0.0051(12)
C14A 0.024(3) 0.048(3) 0.034(3) 0.001(2) -0.002(2) -0.001(2)
C13B 0.0241(13) 0.0333(14) 0.0391(16) 0.0079(12) 0.0052(12) -0.0051(12)
B1B 0.0263(13) 0.0313(13) 0.0348(15) 0.0042(12) 0.0013(11) 0.0006(11)
C14B 0.038(3) 0.036(3) 0.035(3) -0.007(2) 0.000(2) -0.011(2)
B2 0.0299(15) 0.0260(14) 0.0342(16) -0.0020(12) 0.0003(12) -0.0054(12)
B3 0.0268(15) 0.0389(16) 0.0308(16) 0.0026(13) -0.0047(12) -0.0034(12)
B4 0.0285(14) 0.0319(15) 0.0342(16) 0.0086(13) 0.0008(12) -0.0012(12)
B5 0.0413(18) 0.0310(15) 0.0459(19) -0.0025(14) 0.0090(15) 0.0004(14)
B6 0.0459(18) 0.0385(17) 0.0307(17) -0.0029(13) 0.0034(14) -0.0105(14)
B7 0.0396(17) 0.0431(17) 0.0298(16) 0.0081(13) -0.0012(13) -0.0076(14)
B8 0.0344(16) 0.0319(15) 0.0342(17) 0.0056(12) 0.0072(13) -0.0065(13)
B9 0.0300(16) 0.0374(16) 0.0450(19) 0.0006(14) 0.0077(14) 0.0001(13)
B10 0.0478(19) 0.0395(17) 0.0373(18) -0.0059(14) 0.0094(15) -0.0047(15)

loop_
_atom_type_symbol
_atom_type_description
_atom_type_scat_dispersion_real
_atom_type_scat_dispersion_imag
_atom_type_scat_source
C C 0.0033 0.0016 'International Tables Vol C Tables 4.2.6.8 and 6.1.1.4'
H H 0.0000 0.0000 'International Tables Vol C Tables 4.2.6.8 and 6.1.1.4'
B B 0.0013 0.0007 'International Tables Vol C Tables 4.2.6.8 and 6.1.1.4'
N N 0.0061 0.0033 'International Tables Vol C Tables 4.2.6.8 and 6.1.1.4'
Si Si 0.0817 0.0704 'International Tables Vol C Tables 4.2.6.8 and 6.1.1.4'

loop_
_geom_angle_atom_site_label_1
_geom_angle_atom_site_label_2
_geom_angle_atom_site_label_3
_geom_angle
N1 Si1 C15 107.97(11)
N1 Si1 C18 106.85(10)
C15 Si1 C18 108.51(11)
N1 Si1 C21 106.28(10)
C15 Si1 C21 110.65(12)
C18 Si1 C21 116.21(12)
C4 N1 C1 105.72(19)
C4 N1 Si1 124.83(17)
C1 N1 Si1 129.25(16)
C2 C1 N1 110.7(2)
C2 C1 H1 124.6
N1 C1 H1 124.6
C1 C2 C3 105.7(2)
C1 C2 C5 127.5(2)
C3 C2 C5 126.8(2)
C4 C3 C2 107.7(2)
C4 C3 H3 126.2
C2 C3 H3 126.2
C3 C4 N1 110.2(2)
C3 C4 H4 124.9
N1 C4 H4 124.9
C10 C5 C6 116.9(2)
C10 C5 C2 121.0(2)
C6 C5 C2 122.1(2)
C7 C6 C5 121.5(2)
C7 C6 H6 119.3
C5 C6 H6 119.3
C6 C7 C8 121.1(2)
C6 C7 H7 119.5
C8 C7 H7 119.5
C9 C8 C7 117.7(2)
C9 C8 C11 121.0(2)
C7 C8 C11 121.2(2)
C10 C9 C8 121.2(2)
C10 C9 H9 119.4
C8 C9 H9 119.4
C9 C10 C5 121.5(2)
C9 C10 H10 119.2
C5 C10 H10 119.2
C8 C11 C12 115.72(18)
C8 C11 H11A 108.4
C12 C11 H11A 108.4
C8 C11 H11B 108.4
C12 C11 H11B 108.4
H11A C11 H11B 107.4
C11 C12 B1A 116.07(18)
C11 C12 C13A 118.32(19)
B1A C12 C13A 60.68(14)
C11 C12 B3 122.44(19)
B1A C12 B3 111.49(19)
C13A C12 B3 112.17(18)
C11 C12 B2 122.18(19)
B1A C12 B2 111.22(18)
C13A C12 B2 61.49(15)
B3 C12 B2 62.55(15)
C11 C12 B4 117.44(19)
B1A C12 B4 61.14(15)
C13A C12 B4 111.56(18)
B3 C12 B4 62.35(15)
B2 C12 B4 113.47(19)
C16 C15 C17 110.9(2)
C16 C15 Si1 113.8(2)
C17 C15 Si1 111.71(18)
C16 C15 H15 106.7
C17 C15 H15 106.7
Si1 C15 H15 106.7
C15 C16 H16A 109.5
C15 C16 H16B 109.5
H16A C16 H16B 109.5
C15 C16 H16C 109.5
H16A C16 H16C 109.5
H16B C16 H16C 109.5
C15 C17 H17A 109.5
C15 C17 H17B 109.5
H17A C17 H17B 109.5
C15 C17 H17C 109.5
H17A C17 H17C 109.5
H17B C17 H17C 109.5
C20 C18 C19 110.3(2)
C20 C18 Si1 116.20(18)
C19 C18 Si1 112.18(17)
C20 C18 H18 105.8
C19 C18 H18 105.8
Si1 C18 H18 105.8
C18 C19 H19A 109.5
C18 C19 H19B 109.5
H19A C19 H19B 109.5
C18 C19 H19C 109.5
H19A C19 H19C 109.5
H19B C19 H19C 109.5
C18 C20 H20A 109.5
C18 C20 H20B 109.5
H20A C20 H20B 109.5
C18 C20 H20C 109.5
H20A C20 H20C 109.5
H20B C20 H20C 109.5
C23 C21 C22 110.6(3)
C23 C21 Si1 114.98(19)
C22 C21 Si1 110.57(18)
C23 C21 H21 106.7
C22 C21 H21 106.7
Si1 C21 H21 106.7
C21 C22 H22A 109.5
C21 C22 H22B 109.5
H22A C22 H22B 109.5
C21 C22 H22C 109.5
H22A C22 H22C 109.5
H22B C22 H22C 109.5
C21 C23 H23A 109.5
C21 C23 H23B 109.5
H23A C23 H23B 109.5
C21 C23 H23C 109.5
H23A C23 H23C 109.5
H23B C23 H23C 109.5
C14A C13A C12 116.9(3)
C14A C13A B1A 119.3(3)
C12 C13A B1A 59.52(14)
C14A C13A B5 126.0(3)
C12 C13A B5 107.69(19)
B1A C13A B5 108.7(2)
C14A C13A B2 118.8(3)
C12 C13A B2 59.67(14)
B1A C13A B2 108.79(19)
B5 C13A B2 61.13(16)
C14A C13A B9 124.7(3)
C12 C13A B9 108.06(18)
B1A C13A B9 60.25(15)
B5 C13A B9 61.13(17)
B2 C13A B9 110.7(2)
C12 B1A C13A 59.80(14)
C12 B1A B8 108.75(19)
C13A B1A B8 110.3(2)
C12 B1A B4 60.15(14)
C13A B1A B4 110.02(19)
B8 B1A B4 61.49(16)
C12 B1A B9 108.78(19)
C13A B1A B9 60.89(16)
B8 B1A B9 61.68(17)
B4 B1A B9 111.6(2)
C12 B1A H1A 122.2
C13A B1A H1A 120.7
B8 B1A H1A 120.3
B4 B1A H1A 119.8
B9 B1A H1A 120.0
C13A C14A H14A 110.0
C13A C14A H14B 109.3
H14A C14A H14B 109.5
C13A C14A H14C 109.1
H14A C14A H14C 109.5
H14B C14A H14C 109.5
H14D C14B H14E 109.5
H14D C14B H14F 109.5
H14E C14B H14F 109.5
C12 B2 C13A 58.84(14)
C12 B2 B5 105.50(19)
C13A B2 B5 59.18(16)
C12 B2 B6 105.27(19)
C13A B2 B6 106.8(2)
B5 B2 B6 60.27(17)
C12 B2 B3 58.42(14)
C13A B2 B3 106.70(19)
B5 B2 B3 108.2(2)
B6 B2 B3 60.15(16)
C12 B2 H2 124.1
C13A B2 H2 122.6
B5 B2 H2 122.0
B6 B2 H2 122.4
B3 B2 H2 121.9
C12 B3 B4 59.29(15)
C12 B3 B7 105.48(19)
B4 B3 B7 59.65(16)
C12 B3 B2 59.02(14)
B4 B3 B2 108.14(19)
B7 B3 B2 107.9(2)
C12 B3 B6 105.5(2)
B4 B3 B6 107.9(2)
B7 B3 B6 60.16(17)
B2 B3 B6 59.82(16)
C12 B3 H3A 123.8
B4 B3 H3A 121.6
B7 B3 H3A 122.4
B2 B3 H3A 121.4
B6 B3 H3A 122.3
C12 B4 B1A 58.71(14)
C12 B4 B7 105.21(19)
B1A B4 B7 106.3(2)
C12 B4 B8 105.38(19)
B1A B4 B8 58.67(16)
B7 B4 B8 60.59(16)
C12 B4 B3 58.36(14)
B1A B4 B3 106.34(19)
B7 B4 B3 60.22(16)
B8 B4 B3 108.5(2)
C12 B4 H4A 124.2
B1A B4 H4A 123.2
B7 B4 H4A 122.3
B8 B4 H4A 122.0
B3 B4 H4A 121.7
C13A B5 B2 59.69(15)
C13A B5 B9 59.83(16)
B2 B5 B9 108.5(2)
C13A B5 B10 106.8(2)
B2 B5 B10 108.0(2)
B9 B5 B10 59.80(17)
C13A B5 B6 106.9(2)
B2 B5 B6 59.87(17)
B9 B5 B6 108.2(2)
B10 B5 B6 60.19(17)
C13A B5 H5 122.8
B2 B5 H5 121.5
B9 B5 H5 121.3
B10 B5 H5 122.0
B6 B5 H5 121.9
B2 B6 B3 60.03(16)
B2 B6 B5 59.86(17)
B3 B6 B5 107.8(2)
B2 B6 B7 107.8(2)
B3 B6 B7 59.84(16)
B5 B6 B7 107.7(2)
B2 B6 B10 107.8(2)
B3 B6 B10 107.7(2)
B5 B6 B10 59.84(17)
B7 B6 B10 59.93(17)
B2 B6 H6A 121.8
B3 B6 H6A 121.7
B5 B6 H6A 122.1
B7 B6 H6A 121.7
B10 B6 H6A 122.0
B4 B7 B3 60.13(16)
B4 B7 B10 107.9(2)
B3 B7 B10 108.0(2)
B4 B7 B6 108.2(2)
B3 B7 B6 60.00(16)
B10 B7 B6 60.10(17)
B4 B7 B8 59.76(16)
B3 B7 B8 107.8(2)
B10 B7 B8 59.92(17)
B6 B7 B8 107.9(2)
B4 B7 H7A 121.7
B3 B7 H7A 121.8
B10 B7 H7A 121.7
B6 B7 H7A 121.7
B8 B7 H7A 121.8
B1A B8 B4 59.83(15)
B1A B8 B9 59.81(16)
B4 B8 B9 108.8(2)
B1A B8 B10 106.5(2)
B4 B8 B10 107.9(2)
B9 B8 B10 59.79(17)
B1A B8 B7 106.48(19)
B4 B8 B7 59.65(16)
B9 B8 B7 108.1(2)
B10 B8 B7 59.99(17)
B1A B8 H8 122.9
B4 B8 H8 121.4
B9 B8 H8 121.3
B10 B8 H8 122.2
B7 B8 H8 122.2
B1A B9 C13A 58.86(15)
B1A B9 B10 105.9(2)
C13A B9 B10 106.4(2)
B1A B9 B8 58.52(16)
C13A B9 B8 106.19(19)
B10 B9 B8 60.27(17)
B1A B9 B5 106.0(2)
C13A B9 B5 59.04(16)
B10 B9 B5 60.17(18)
B8 B9 B5 108.0(2)
B1A B9 H9A 102.2
C13A B9 H9A 114.4
B10 B9 H9A 138.3
B8 B9 H9A 113.3
B5 B9 H9A 137.9
B9 B10 B5 60.03(17)
B9 B10 B8 59.94(17)
B5 B10 B8 107.7(2)
B9 B10 B7 108.3(2)
B5 B10 B7 107.9(2)
B8 B10 B7 60.09(17)
B9 B10 B6 108.3(2)
B5 B10 B6 59.97(17)
B8 B10 B6 108.0(2)
B7 B10 B6 59.98(17)
B9 B10 H10A 121.7
B5 B10 H10A 121.9
B8 B10 H10A 122.0
B7 B10 H10A 121.5
B6 B10 H10A 121.5

loop_
_geom_bond_atom_site_label_1
_geom_bond_atom_site_label_2
_geom_bond_distance
Si1 N1 1.779(2)
Si1 C15 1.875(3)
Si1 C18 1.878(2)
Si1 C21 1.879(3)
N1 C4 1.382(3)
N1 C1 1.382(3)
C1 C2 1.369(3)
C1 H1 0.9500
C2 C3 1.422(3)
C2 C5 1.473(3)
C3 C4 1.355(4)
C3 H3 0.9500
C4 H4 0.9500
C5 C10 1.394(3)
C5 C6 1.397(3)
C6 C7 1.382(3)
C6 H6 0.9500
C7 C8 1.392(3)
C7 H7 0.9500
C8 C9 1.386(3)
C8 C11 1.511(3)
C9 C10 1.384(3)
C9 H9 0.9500
C10 H10 0.9500
C11 C12 1.533(3)
C11 H11A 0.9900
C11 H11B 0.9900
C12 B1A 1.693(3)
C12 C13A 1.698(3)
C12 B3 1.702(3)
C12 B2 1.713(3)
C12 B4 1.719(3)
C15 C16 1.529(4)
C15 C17 1.537(4)
C15 H15 1.0000
C16 H16A 0.9800
C16 H16B 0.9800
C16 H16C 0.9800
C17 H17A 0.9800
C17 H17B 0.9800
C17 H17C 0.9800
C18 C20 1.528(3)
C18 C19 1.537(3)
C18 H18 1.0000
C19 H19A 0.9800
C19 H19B 0.9800
C19 H19C 0.9800
C20 H20A 0.9800
C20 H20B 0.9800
C20 H20C 0.9800
C21 C23 1.524(4)
C21 C22 1.538(3)
C21 H21 1.0000
C22 H22A 0.9800
C22 H22B 0.9800
C22 H22C 0.9800
C23 H23A 0.9800
C23 H23B 0.9800
C23 H23C 0.9800
C13A C14A 1.506(5)
C13A B1A 1.713(4)
C13A B5 1.735(4)
C13A B2 1.744(4)
C13A B9 1.749(4)
B1A B8 1.715(4)
B1A B4 1.735(4)
B1A B9 1.738(4)
B1A H1A 1.1200
C14A H14A 0.9800
C14A H14B 0.9800
C14A H14C 0.9800
C14B H14D 0.9800
C14B H14E 0.9800
C14B H14F 0.9800
B2 B5 1.769(4)
B2 B6 1.769(4)
B2 B3 1.773(4)
B2 H2 1.1200
B3 B4 1.771(4)
B3 B7 1.772(4)
B3 B6 1.775(4)
B3 H3A 1.1200
B4 B7 1.762(4)
B4 B8 1.764(4)
B4 H4A 1.1200
B5 B9 1.771(4)
B5 B10 1.774(4)
B5 B6 1.776(4)
B5 H5 1.1200
B6 B7 1.778(4)
B6 B10 1.780(4)
B6 H6A 1.1200
B7 B10 1.777(4)
B7 B8 1.779(4)
B7 H7A 1.1200
B8 B9 1.770(4)
B8 B10 1.776(4)
B8 H8 1.1200
B9 B10 1.767(5)
B9 H9A 1.1200
B10 H10A 1.1200

loop_
_geom_torsion_atom_site_label_1
_geom_torsion_atom_site_label_2
_geom_torsion_atom_site_label_3
_geom_torsion_atom_site_label_4
_geom_torsion
C15 Si1 N1 C4 -76.7(2)
C18 Si1 N1 C4 166.8(2)
C21 Si1 N1 C4 42.1(3)
C15 Si1 N1 C1 97.5(2)
C18 Si1 N1 C1 -19.1(2)
C21 Si1 N1 C1 -143.7(2)
C4 N1 C1 C2 -1.3(3)
Si1 N1 C1 C2 -176.29(17)
N1 C1 C2 C3 1.2(3)
N1 C1 C2 C5 -179.1(2)
C1 C2 C3 C4 -0.6(3)
C5 C2 C3 C4 179.7(3)
C2 C3 C4 N1 -0.2(4)
C1 N1 C4 C3 0.9(3)
Si1 N1 C4 C3 176.2(2)
C1 C2 C5 C10 174.1(2)
C3 C2 C5 C10 -6.3(4)
C1 C2 C5 C6 -4.9(4)
C3 C2 C5 C6 174.7(3)
C10 C5 C6 C7 0.0(4)
C2 C5 C6 C7 179.1(2)
C5 C6 C7 C8 0.0(4)
C6 C7 C8 C9 -0.5(4)
C6 C7 C8 C11 -178.8(2)
C7 C8 C9 C10 1.1(3)
C11 C8 C9 C10 179.4(2)
C8 C9 C10 C5 -1.1(4)
C6 C5 C10 C9 0.6(4)
C2 C5 C10 C9 -178.5(2)
C9 C8 C11 C12 90.6(3)
C7 C8 C11 C12 -91.2(3)
C8 C11 C12 B1A -162.7(2)
C8 C11 C12 C13A -93.6(2)
C8 C11 C12 B3 54.7(3)
C8 C11 C12 B2 -21.1(3)
C8 C11 C12 B4 127.9(2)
N1 Si1 C15 C16 64.1(2)
C18 Si1 C15 C16 179.6(2)
C21 Si1 C15 C16 -51.8(2)
N1 Si1 C15 C17 -62.4(2)
C18 Si1 C15 C17 53.0(2)
C21 Si1 C15 C17 -178.36(19)
N1 Si1 C18 C20 -62.9(2)
C15 Si1 C18 C20 -179.07(19)
C21 Si1 C18 C20 55.5(2)
N1 Si1 C18 C19 168.98(17)
C15 Si1 C18 C19 52.8(2)
C21 Si1 C18 C19 -72.6(2)
N1 Si1 C21 C23 54.0(3)
C15 Si1 C21 C23 171.0(2)
C18 Si1 C21 C23 -64.7(3)
N1 Si1 C21 C22 -179.90(19)
C15 Si1 C21 C22 -62.9(2)
C18 Si1 C21 C22 61.4(2)
C11 C12 C13A C14A 4.1(4)
B1A C12 C13A C14A 109.8(3)
B3 C12 C13A C14A -147.2(3)
B2 C12 C13A C14A -109.2(3)
B4 C12 C13A C14A 145.0(3)
C11 C12 C13A B1A -105.7(2)
B3 C12 C13A B1A 103.0(2)
B2 C12 C13A B1A 141.0(2)
B4 C12 C13A B1A 35.20(19)
C11 C12 C13A B5 152.63(19)
B1A C12 C13A B5 -101.7(2)
B3 C12 C13A B5 1.3(2)
B2 C12 C13A B5 39.32(18)
B4 C12 C13A B5 -66.5(2)
C11 C12 C13A B2 113.3(2)
B1A C12 C13A B2 -141.0(2)
B3 C12 C13A B2 -38.03(18)
B4 C12 C13A B2 -105.8(2)
C11 C12 C13A B9 -142.8(2)
B1A C12 C13A B9 -37.12(19)
B3 C12 C13A B9 65.9(2)
B2 C12 C13A B9 103.9(2)
B4 C12 C13A B9 -1.9(2)
C11 C12 B1A C13A 109.3(2)
B3 C12 B1A C13A -104.1(2)
B2 C12 B1A C13A -36.37(19)
B4 C12 B1A C13A -142.3(2)
C11 C12 B1A B8 -147.5(2)
C13A C12 B1A B8 103.1(2)
B3 C12 B1A B8 -1.0(3)
B2 C12 B1A B8 66.8(2)
B4 C12 B1A B8 -39.12(19)
C11 C12 B1A B4 -108.4(2)
C13A C12 B1A B4 142.3(2)
B3 C12 B1A B4 38.13(19)
B2 C12 B1A B4 105.9(2)
C11 C12 B1A B9 146.9(2)
C13A C12 B1A B9 37.57(19)
B3 C12 B1A B9 -66.6(2)
B2 C12 B1A B9 1.2(3)
B4 C12 B1A B9 -104.7(2)
C14A C13A B1A C12 -105.8(3)
B5 C13A B1A C12 100.0(2)
B2 C13A B1A C12 34.99(18)
B9 C13A B1A C12 138.6(2)
C14A C13A B1A B8 153.8(3)
C12 C13A B1A B8 -100.4(2)
B5 C13A B1A B8 -0.5(3)
B2 C13A B1A B8 -65.4(2)
B9 C13A B1A B8 38.2(2)
C14A C13A B1A B4 -140.2(3)
C12 C13A B1A B4 -34.41(18)
B5 C13A B1A B4 65.5(2)
B2 C13A B1A B4 0.6(3)
B9 C13A B1A B4 104.2(2)
C14A C13A B1A B9 115.6(3)
C12 C13A B1A B9 -138.6(2)
B5 C13A B1A B9 -38.7(2)
B2 C13A B1A B9 -103.6(2)
C11 C12 B2 C13A -107.2(2)
B1A C12 B2 C13A 36.04(18)
B3 C12 B2 C13A 140.00(19)
B4 C12 B2 C13A 102.7(2)
C11 C12 B2 B5 -145.1(2)
B1A C12 B2 B5 -1.9(3)
C13A C12 B2 B5 -37.90(18)
B3 C12 B2 B5 102.1(2)
B4 C12 B2 B5 64.8(2)
C11 C12 B2 B6 152.1(2)
B1A C12 B2 B6 -64.6(2)
C13A C12 B2 B6 -100.7(2)
B3 C12 B2 B6 39.34(19)
B4 C12 B2 B6 2.1(3)
C11 C12 B2 B3 112.8(2)
B1A C12 B2 B3 -104.0(2)
C13A C12 B2 B3 -140.00(19)
B4 C12 B2 B3 -37.28(19)
C14A C13A B2 C12 106.1(3)
B1A C13A B2 C12 -34.93(18)
B5 C13A B2 C12 -136.4(2)
B9 C13A B2 C12 -99.4(2)
C14A C13A B2 B5 -117.5(3)
C12 C13A B2 B5 136.4(2)
B1A C13A B2 B5 101.5(2)
B9 C13A B2 B5 37.07(19)
C14A C13A B2 B6 -155.9(3)
C12 C13A B2 B6 98.0(2)
B1A C13A B2 B6 63.1(2)
B5 C13A B2 B6 -38.43(19)
B9 C13A B2 B6 -1.4(3)
C14A C13A B2 B3 140.9(3)
C12 C13A B2 B3 34.88(17)
B1A C13A B2 B3 -0.1(3)
B5 C13A B2 B3 -101.5(2)
B9 C13A B2 B3 -64.5(2)
C11 C12 B3 B4 106.5(2)
B1A C12 B3 B4 -37.62(18)
C13A C12 B3 B4 -103.6(2)
B2 C12 B3 B4 -141.1(2)
C11 C12 B3 B7 145.7(2)
B1A C12 B3 B7 1.6(2)
C13A C12 B3 B7 -64.3(2)
B2 C12 B3 B7 -101.9(2)
B4 C12 B3 B7 39.25(18)
C11 C12 B3 B2 -112.4(2)
B1A C12 B3 B2 103.5(2)
C13A C12 B3 B2 37.59(18)
B4 C12 B3 B2 141.1(2)
C11 C12 B3 B6 -151.6(2)
B1A C12 B3 B6 64.3(2)
C13A C12 B3 B6 -1.6(2)
B2 C12 B3 B6 -39.23(18)
B4 C12 B3 B6 101.9(2)
C13A B2 B3 C12 -35.05(17)
B5 B2 B3 C12 -97.4(2)
B6 B2 B3 C12 -135.2(2)
C12 B2 B3 B4 34.58(18)
C13A B2 B3 B4 -0.5(3)
B5 B2 B3 B4 -62.8(2)
B6 B2 B3 B4 -100.6(2)
C12 B2 B3 B7 97.6(2)
C13A B2 B3 B7 62.6(2)
B5 B2 B3 B7 0.3(3)
B6 B2 B3 B7 -37.52(19)
C12 B2 B3 B6 135.2(2)
C13A B2 B3 B6 100.1(2)
B5 B2 B3 B6 37.80(19)
C11 C12 B4 B1A 106.2(2)
C13A C12 B4 B1A -35.02(18)
B3 C12 B4 B1A -139.6(2)
B2 C12 B4 B1A -102.2(2)
C11 C12 B4 B7 -153.68(19)
B1A C12 B4 B7 100.1(2)
C13A C12 B4 B7 65.1(2)
B3 C12 B4 B7 -39.46(18)
B2 C12 B4 B7 -2.1(2)
C11 C12 B4 B8 143.3(2)
B1A C12 B4 B8 37.04(18)
C13A C12 B4 B8 2.0(2)
B3 C12 B4 B8 -102.5(2)
B2 C12 B4 B8 -65.2(2)
C11 C12 B4 B3 -114.2(2)
B1A C12 B4 B3 139.6(2)
C13A C12 B4 B3 104.5(2)
B2 C12 B4 B3 37.37(19)
C13A B1A B4 C12 34.27(18)
B8 B1A B4 C12 137.2(2)
B9 B1A B4 C12 99.9(2)
C12 B1A B4 B7 -98.2(2)
C13A B1A B4 B7 -63.9(2)
B8 B1A B4 B7 39.00(18)
B9 B1A B4 B7 1.7(3)
C12 B1A B4 B8 -137.2(2)
C13A B1A B4 B8 -102.9(2)
B9 B1A B4 B8 -37.26(19)
C12 B1A B4 B3 -35.13(17)
C13A B1A B4 B3 -0.9(3)
B8 B1A B4 B3 102.0(2)
B9 B1A B4 B3 64.8(2)
B7 B3 B4 C12 -135.0(2)
B2 B3 B4 C12 -34.47(18)
B6 B3 B4 C12 -97.7(2)
C12 B3 B4 B1A 35.28(17)
B7 B3 B4 B1A -99.8(2)
B2 B3 B4 B1A 0.8(3)
B6 B3 B4 B1A -62.4(2)
C12 B3 B4 B7 135.0(2)
B2 B3 B4 B7 100.6(2)
B6 B3 B4 B7 37.3(2)
C12 B3 B4 B8 97.0(2)
B7 B3 B4 B8 -38.0(2)
B2 B3 B4 B8 62.6(2)
B6 B3 B4 B8 -0.7(3)
C14A C13A B5 B2 106.3(3)
C12 C13A B5 B2 -38.64(18)
B1A C13A B5 B2 -101.6(2)
B9 C13A B5 B2 -139.9(2)
C14A C13A B5 B9 -113.8(3)
C12 C13A B5 B9 101.3(2)
B1A C13A B5 B9 38.29(19)
B2 C13A B5 B9 139.9(2)
C14A C13A B5 B10 -152.3(3)
C12 C13A B5 B10 62.8(2)
B1A C13A B5 B10 -0.2(3)
B2 C13A B5 B10 101.5(2)
B9 C13A B5 B10 -38.5(2)
C14A C13A B5 B6 144.5(3)
C12 C13A B5 B6 -0.4(2)
B1A C13A B5 B6 -63.4(2)
B2 C13A B5 B6 38.27(18)
B9 C13A B5 B6 -101.7(2)
C12 B2 B5 C13A 37.74(17)
B6 B2 B5 C13A 136.7(2)
B3 B2 B5 C13A 99.0(2)
C12 B2 B5 B9 1.8(3)
C13A B2 B5 B9 -35.9(2)
B6 B2 B5 B9 100.8(2)
B3 B2 B5 B9 63.1(3)
C12 B2 B5 B10 -61.5(2)
C13A B2 B5 B10 -99.3(2)
B6 B2 B5 B10 37.48(19)
B3 B2 B5 B10 -0.3(3)
C12 B2 B5 B6 -99.0(2)
C13A B2 B5 B6 -136.7(2)
B3 B2 B5 B6 -37.74(19)
C12 B2 B6 B3 -38.51(18)
C13A B2 B6 B3 -100.0(2)
B5 B2 B6 B3 -137.9(2)
C12 B2 B6 B5 99.4(2)
C13A B2 B6 B5 37.93(18)
B3 B2 B6 B5 137.9(2)
C12 B2 B6 B7 -1.1(3)
C13A B2 B6 B7 -62.6(3)
B5 B2 B6 B7 -100.5(2)
B3 B2 B6 B7 37.4(2)
C12 B2 B6 B10 62.1(2)
C13A B2 B6 B10 0.7(3)
B5 B2 B6 B10 -37.3(2)
B3 B2 B6 B10 100.6(2)
C12 B3 B6 B2 38.84(17)
B4 B3 B6 B2 101.0(2)
B7 B3 B6 B2 138.1(2)
C12 B3 B6 B5 1.3(3)
B4 B3 B6 B5 63.5(2)
B7 B3 B6 B5 100.6(2)
B2 B3 B6 B5 -37.51(19)
C12 B3 B6 B7 -99.2(2)
B4 B3 B6 B7 -37.10(19)
B2 B3 B6 B7 -138.1(2)
C12 B3 B6 B10 -61.8(2)
B4 B3 B6 B10 0.3(3)
B7 B3 B6 B10 37.4(2)
B2 B3 B6 B10 -100.7(2)
C13A B5 B6 B2 -38.19(18)
B9 B5 B6 B2 -101.3(2)
B10 B5 B6 B2 -138.2(2)
C13A B5 B6 B3 -0.6(3)
B2 B5 B6 B3 37.58(18)
B9 B5 B6 B3 -63.7(3)
B10 B5 B6 B3 -100.6(2)
C13A B5 B6 B7 62.6(2)
B2 B5 B6 B7 100.7(2)
B9 B5 B6 B7 -0.5(3)
B10 B5 B6 B7 -37.4(2)
C13A B5 B6 B10 100.0(2)
B2 B5 B6 B10 138.2(2)
B9 B5 B6 B10 36.9(2)
C12 B4 B7 B3 38.57(17)
B1A B4 B7 B3 99.8(2)
B8 B4 B7 B3 137.9(2)
C12 B4 B7 B10 -62.3(2)
B1A B4 B7 B10 -1.1(2)
B8 B4 B7 B10 37.03(19)
B3 B4 B7 B10 -100.9(2)
C12 B4 B7 B6 1.2(3)
B1A B4 B7 B6 62.5(2)
B8 B4 B7 B6 100.6(2)
B3 B4 B7 B6 -37.3(2)
C12 B4 B7 B8 -99.3(2)
B1A B4 B7 B8 -38.10(18)
B3 B4 B7 B8 -137.9(2)
C12 B3 B7 B4 -39.08(18)
B2 B3 B7 B4 -100.9(2)
B6 B3 B7 B4 -138.3(2)
C12 B3 B7 B10 61.7(2)
B4 B3 B7 B10 100.8(2)
B2 B3 B7 B10 -0.2(3)
B6 B3 B7 B10 -37.5(2)
C12 B3 B7 B6 99.2(2)
B4 B3 B7 B6 138.3(2)
B2 B3 B7 B6 37.4(2)
C12 B3 B7 B8 -1.6(3)
B4 B3 B7 B8 37.46(19)
B2 B3 B7 B8 -63.5(2)
B6 B3 B7 B8 -100.8(2)
B2 B6 B7 B4 -0.1(3)
B3 B6 B7 B4 37.38(19)
B5 B6 B7 B4 -63.3(3)
B10 B6 B7 B4 -100.7(2)
B2 B6 B7 B3 -37.44(19)
B5 B6 B7 B3 -100.6(2)
B10 B6 B7 B3 -138.0(2)
B2 B6 B7 B10 100.6(2)
B3 B6 B7 B10 138.0(2)
B5 B6 B7 B10 37.4(2)
B2 B6 B7 B8 63.1(3)
B3 B6 B7 B8 100.6(2)
B5 B6 B7 B8 -0.1(3)
B10 B6 B7 B8 -37.5(2)
C12 B1A B8 B4 38.52(18)
C13A B1A B8 B4 102.4(2)
B9 B1A B8 B4 140.3(2)
C12 B1A B8 B9 -101.7(2)
C13A B1A B8 B9 -37.88(19)
B4 B1A B8 B9 -140.3(2)
C12 B1A B8 B10 -62.9(2)
C13A B1A B8 B10 0.9(3)
B4 B1A B8 B10 -101.5(2)
B9 B1A B8 B10 38.8(2)
C12 B1A B8 B7 -0.1(3)
C13A B1A B8 B7 63.8(2)
B4 B1A B8 B7 -38.60(19)
B9 B1A B8 B7 101.6(2)
C12 B4 B8 B1A -37.06(17)
B7 B4 B8 B1A -136.1(2)
B3 B4 B8 B1A -98.3(2)
C12 B4 B8 B9 -1.3(3)
B1A B4 B8 B9 35.71(19)
B7 B4 B8 B9 -100.4(2)
B3 B4 B8 B9 -62.6(3)
C12 B4 B8 B10 62.0(2)
B1A B4 B8 B10 99.1(2)
B7 B4 B8 B10 -37.1(2)
B3 B4 B8 B10 0.8(3)
C12 B4 B8 B7 99.0(2)
B1A B4 B8 B7 136.1(2)
B3 B4 B8 B7 37.84(19)
B4 B7 B8 B1A 38.69(18)
B3 B7 B8 B1A 1.1(3)
B10 B7 B8 B1A -99.9(2)
B6 B7 B8 B1A -62.3(3)
B3 B7 B8 B4 -37.62(19)
B10 B7 B8 B4 -138.5(2)
B6 B7 B8 B4 -101.0(2)
B4 B7 B8 B9 101.6(2)
B3 B7 B8 B9 64.0(3)
B10 B7 B8 B9 -36.9(2)
B6 B7 B8 B9 0.6(3)
B4 B7 B8 B10 138.5(2)
B3 B7 B8 B10 100.9(2)
B6 B7 B8 B10 37.5(2)
C12 B1A B9 C13A -37.10(18)
B8 B1A B9 C13A -138.8(2)
B4 B1A B9 C13A -101.6(2)
C12 B1A B9 B10 62.8(2)
C13A B1A B9 B10 99.9(2)
B8 B1A B9 B10 -38.87(19)
B4 B1A B9 B10 -1.7(3)
C12 B1A B9 B8 101.7(2)
C13A B1A B9 B8 138.8(2)
B4 B1A B9 B8 37.19(19)
C12 B1A B9 B5 0.0(3)
C13A B1A B9 B5 37.08(19)
B8 B1A B9 B5 -101.7(2)
B4 B1A B9 B5 -64.5(2)
C14A C13A B9 B1A -106.8(3)
C12 C13A B9 B1A 36.80(18)
B5 C13A B9 B1A 137.5(2)
B2 C13A B9 B1A 100.4(2)
C14A C13A B9 B10 154.3(3)
C12 C13A B9 B10 -62.1(2)
B1A C13A B9 B10 -98.9(2)
B5 C13A B9 B10 38.57(19)
B2 C13A B9 B10 1.5(3)
C14A C13A B9 B8 -142.7(3)
C12 C13A B9 B8 1.0(3)
B1A C13A B9 B8 -35.82(18)
B5 C13A B9 B8 101.6(2)
B2 C13A B9 B8 64.6(2)
C14A C13A B9 B5 115.7(3)
C12 C13A B9 B5 -100.7(2)
B1A C13A B9 B5 -137.5(2)
B2 C13A B9 B5 -37.1(2)
B4 B8 B9 B1A -35.72(19)
B10 B8 B9 B1A -136.0(2)
B7 B8 B9 B1A -98.9(2)
B1A B8 B9 C13A 35.97(18)
B4 B8 B9 C13A 0.2(3)
B10 B8 B9 C13A -100.0(2)
B7 B8 B9 C13A -63.0(2)
B1A B8 B9 B10 136.0(2)
B4 B8 B9 B10 100.2(2)
B7 B8 B9 B10 37.0(2)
B1A B8 B9 B5 98.0(2)
B4 B8 B9 B5 62.3(3)
B10 B8 B9 B5 -37.9(2)
B7 B8 B9 B5 -0.9(3)
C13A B5 B9 B1A -37.00(19)
B2 B5 B9 B1A -1.1(3)
B10 B5 B9 B1A 99.4(2)
B6 B5 B9 B1A 62.3(3)
B2 B5 B9 C13A 35.88(19)
B10 B5 B9 C13A 136.4(2)
B6 B5 B9 C13A 99.3(2)
C13A B5 B9 B10 -136.4(2)
B2 B5 B9 B10 -100.5(2)
B6 B5 B9 B10 -37.1(2)
C13A B5 B9 B8 -98.4(2)
B2 B5 B9 B8 -62.6(3)
B10 B5 B9 B8 38.0(2)
B6 B5 B9 B8 0.9(3)
B1A B9 B10 B5 -99.6(2)
C13A B9 B10 B5 -38.05(19)
B8 B9 B10 B5 -137.6(2)
B1A B9 B10 B8 38.05(18)
C13A B9 B10 B8 99.6(2)
B5 B9 B10 B8 137.6(2)
B1A B9 B10 B7 0.9(3)
C13A B9 B10 B7 62.5(2)
B8 B9 B10 B7 -37.10(19)
B5 B9 B10 B7 100.5(2)
B1A B9 B10 B6 -62.6(2)
C13A B9 B10 B6 -1.0(3)
B8 B9 B10 B6 -100.6(2)
B5 B9 B10 B6 37.0(2)
C13A B5 B10 B9 38.49(19)
B2 B5 B10 B9 101.3(2)
B6 B5 B10 B9 138.7(2)
C13A B5 B10 B8 0.7(3)
B2 B5 B10 B8 63.6(3)
B9 B5 B10 B8 -37.8(2)
B6 B5 B10 B8 100.9(2)
C13A B5 B10 B7 -62.7(3)
B2 B5 B10 B7 0.2(3)
B9 B5 B10 B7 -101.2(2)
B6 B5 B10 B7 37.5(2)
C13A B5 B10 B6 -100.2(2)
B2 B5 B10 B6 -37.34(19)
B9 B5 B10 B6 -138.7(2)
B1A B8 B10 B9 -38.80(19)
B4 B8 B10 B9 -101.7(2)
B7 B8 B10 B9 -138.6(2)
B1A B8 B10 B5 -1.0(3)
B4 B8 B10 B5 -63.9(3)
B9 B8 B10 B5 37.8(2)
B7 B8 B10 B5 -100.8(2)
B1A B8 B10 B7 99.8(2)
B4 B8 B10 B7 36.90(19)
B9 B8 B10 B7 138.6(2)
B1A B8 B10 B6 62.3(3)
B4 B8 B10 B6 -0.6(3)
B9 B8 B10 B6 101.1(2)
B7 B8 B10 B6 -37.5(2)
B4 B7 B10 B9 0.1(3)
B3 B7 B10 B9 -63.5(3)
B6 B7 B10 B9 -101.0(2)
B8 B7 B10 B9 37.04(19)
B4 B7 B10 B5 63.6(3)
B3 B7 B10 B5 0.0(3)
B6 B7 B10 B5 -37.5(2)
B8 B7 B10 B5 100.5(2)
B4 B7 B10 B8 -36.96(19)
B3 B7 B10 B8 -100.5(2)
B6 B7 B10 B8 -138.0(2)
B4 B7 B10 B6 101.1(2)
B3 B7 B10 B6 37.50(19)
B8 B7 B10 B6 138.0(2)
B2 B6 B10 B9 0.2(3)
B3 B6 B10 B9 63.6(3)
B5 B6 B10 B9 -37.0(2)
B7 B6 B10 B9 101.0(2)
B2 B6 B10 B5 37.26(19)
B3 B6 B10 B5 100.6(2)
B7 B6 B10 B5 138.0(2)
B2 B6 B10 B8 -63.2(3)
B3 B6 B10 B8 0.2(3)
B5 B6 B10 B8 -100.5(2)
B7 B6 B10 B8 37.5(2)
B2 B6 B10 B7 -100.7(2)
B3 B6 B10 B7 -37.4(2)
B5 B6 B10 B7 -138.0(2)
